data_7241626
loop_
_publ_author_name
'Kinney, Zacharias J.'
'Rheingold, Arnold L.'
'Protasiewicz, John D.'

_publ_section_title
;
 Preferential N--H&#x22EF;:C&#xE00A; hydrogen bonding involving ditopic
 NH-containing systems and N-heterocyclic carbenes
;
_journal_issue 69
_journal_name_full 'RSC Advances'
_journal_page_first 42164
_journal_page_last 42171
_journal_paper_doi 10.1039/D0RA08490E
_journal_volume 10
_journal_year 2020
_chemical_formula_moiety '2(C27 H36 N2), C18 H16 N2'
_chemical_formula_sum 'C72 H88 N6'
_chemical_formula_weight 1037.48
_space_group_crystal_system monoclinic
_space_group_IT_number 14
_space_group_name_Hall '-P 2yn'
_space_group_name_H-M_alt 'P 1 21/n 1'
_atom_sites_solution_hydrogens mixed
_atom_sites_solution_primary direct
_audit_creation_date 2019-08-02
_audit_creation_method
;
Olex2 1.2-beta
(compiled 2018.05.29 svn.r3508 for OlexSys, GUI svn.r5506)
;
_audit_update_record
;
2020-06-22 deposited with the CCDC.	2020-11-05 downloaded from the CCDC.
;
_cell_angle_alpha 90
_cell_angle_beta 94.3400(10)
_cell_angle_gamma 90
_cell_formula_units_Z 2
_cell_length_a 12.2815(2)
_cell_length_b 10.7523(3)
_cell_length_c 23.4308(4)
_cell_measurement_reflns_used 6919
_cell_measurement_temperature 100
_cell_measurement_theta_max 68.217
_cell_measurement_theta_min 3.784
_cell_volume 3085.27(11)
_computing_cell_refinement 'SAINT v8.38A (Bruker, 2017)'
_computing_data_collection 'APEX3 v2017.3-0 (Bruker, 2017)'
_computing_data_reduction 'SAINT v8.38A (Bruker, 2017)'
_computing_molecular_graphics 'Olex2 (Dolomanov et al., 2009)'
_computing_publication_material 'Olex2 (Dolomanov et al., 2009)'
_computing_structure_refinement 'XL (Sheldrick, 2008)'
_computing_structure_solution 'ShelXT (Sheldrick, 2015)'
_diffrn_ambient_temperature 100.0
_diffrn_detector 'Bruker APEX-II CCD'
_diffrn_detector_area_resol_mean 7.9
_diffrn_detector_type 'CCD Area Detector'
_diffrn_measured_fraction_theta_full 0.999
_diffrn_measured_fraction_theta_max 0.999
_diffrn_measurement_device 'Fixed Chi Three-Circle Diffractometer'
_diffrn_measurement_device_type 'Bruker D8 APEX II'
_diffrn_measurement_method '\w and \f scans'
_diffrn_radiation_monochromator 'Double Bounce Multilayer Mirrors'
_diffrn_radiation_probe x-ray
_diffrn_radiation_type CuK\a
_diffrn_radiation_wavelength 1.54178
_diffrn_reflns_av_R_equivalents 0.0246
_diffrn_reflns_av_unetI/netI 0.0220
_diffrn_reflns_Laue_measured_fraction_full 0.999
_diffrn_reflns_Laue_measured_fraction_max 0.999
_diffrn_reflns_limit_h_max 14
_diffrn_reflns_limit_h_min -14
_diffrn_reflns_limit_k_max 12
_diffrn_reflns_limit_k_min -12
_diffrn_reflns_limit_l_max 27
_diffrn_reflns_limit_l_min -28
_diffrn_reflns_number 19666
_diffrn_reflns_point_group_measured_fraction_full 0.999
_diffrn_reflns_point_group_measured_fraction_max 0.999
_diffrn_reflns_theta_full 67.679
_diffrn_reflns_theta_max 68.215
_diffrn_reflns_theta_min 3.784
_diffrn_source 'Micro Focus Rotating Anode'
_diffrn_source_type 'Rigaku MicroMax-007HF'
_diffrn_standards_number 0
_exptl_absorpt_coefficient_mu 0.491
_exptl_absorpt_correction_T_max 0.7531
_exptl_absorpt_correction_T_min 0.6747
_exptl_absorpt_correction_type multi-scan
_exptl_absorpt_process_details
'SADABS-2016/2 (Bruker,2016/2) was used for absorption correction. wR2(int) was 0.0562 before and 0.0370 after correction. The Ratio of minimum to maximum transmission is 0.8959. The \l/2 correction factor is Not present.'
_exptl_crystal_colour colourless
_exptl_crystal_colour_primary colourless
_exptl_crystal_density_diffrn 1.117
_exptl_crystal_description block
_exptl_crystal_F_000 1124
_exptl_crystal_size_max 0.29
_exptl_crystal_size_mid 0.26
_exptl_crystal_size_min 0.23
_refine_diff_density_max 0.360
_refine_diff_density_min -0.347
_refine_diff_density_rms 0.039
_refine_ls_extinction_method none
_refine_ls_goodness_of_fit_ref 1.025
_refine_ls_hydrogen_treatment mixed
_refine_ls_matrix_type full
_refine_ls_number_parameters 384
_refine_ls_number_reflns 5642
_refine_ls_number_restraints 0
_refine_ls_restrained_S_all 1.025
_refine_ls_R_factor_all 0.0599
_refine_ls_R_factor_gt 0.0489
_refine_ls_shift/su_max 0.000
_refine_ls_shift/su_mean 0.000
_refine_ls_structure_factor_coef Fsqd
_refine_ls_weighting_details 'w=1/[\s^2^(Fo^2^)+(0.0629P)^2^+1.3455P] where P=(Fo^2^+2Fc^2^)/3'
_refine_ls_weighting_scheme calc
_refine_ls_wR_factor_gt 0.1226
_refine_ls_wR_factor_ref 0.1307
_reflns_Friedel_coverage 0.000
_reflns_number_gt 4642
_reflns_number_total 5642
_reflns_threshold_expression 'I > 2\s(I)'
_cod_data_source_file d0ra08490e2.cif
_cod_data_source_block pro156_0m_a
_cod_depositor_comments
;
The following automatic conversions were performed:

data item '_diffrn_radiation_probe' value 'X-ray' was changed to
'x-ray' in accordance with the
/home/data/users/saulius/crontab/automatic-downloads/rss-feeds/RSC/lib/dictionaries/cif_core.dic
dictionary named 'cif_core.dic' version 2.4.2 last updated on
2011-04-26.

Automatic conversion script
Id: cif_fix_values 7556 2019-12-06 15:28:31Z antanas 
;
_cod_database_code 7241626
_shelx_shelxl_version_number 2016/6
_shelx_space_group_comment
;
The symmetry employed for this shelxl refinement is uniquely defined
by the following loop, which should always be used as a source of
symmetry information in preference to the above space-group names.
They are only intended as comments.
;
_shelx_estimated_absorpt_t_max 0.896
_shelx_estimated_absorpt_t_min 0.871
_olex2_refinement_description
;
1. Fixed Uiso
 At 1.2 times of:
  All C(H) groups, All C(H,H) groups
 At 1.5 times of:
  All C(H,H,H) groups
2. Others
 Fixed Sof: H34(0.5) H34A(0.5) C36'(0.5) H36A(0.5) H36B(0.5) H36C(0.5)
 C35'(0.5) H35A(0.5) H35B(0.5) H35C(0.5) C36(0.5) H36D(0.5) H36E(0.5) H36F(0.5)
 C35(0.5) H35D(0.5) H35E(0.5) H35F(0.5)
3.a Ternary CH refined with riding coordinates:
 C10(H10), C31(H31), C34(H34), C34(H34A), C19(H19)
3.b Aromatic/amide H refined with riding coordinates:
 C3(H3), C15(H15), C1(H1A), C9(H9), C14(H14), C16(H16), C27(H27), C28(H28),
 C5(H5), C29(H29), C8(H8), C23(H23), C22(H22), C6(H6), C7(H7)
3.c Idealised Me refined as rotating group:
 C32(H32A,H32B,H32C), C12(H12A,H12B,H12C), C33(H33A,H33B,H33C), C11(H11A,H11B,
 H11C), C21(H21A,H21B,H21C), C20(H20A,H20B,H20C), C36'(H36A,H36B,H36C),
 C35'(H35A,H35B,H35C), C36(H36D,H36E,H36F), C35(H35D,H35E,H35F)
;
_olex2_submission_special_instructions 'No special instructions were received'

loop_
_space_group_symop_operation_xyz
'x, y, z'
'-x+1/2, y+1/2, -z+1/2'
'-x, -y, -z'
'x-1/2, -y-1/2, z-1/2'

loop_
_atom_site_label
_atom_site_type_symbol
_atom_site_fract_x
_atom_site_fract_y
_atom_site_fract_z
_atom_site_U_iso_or_equiv
_atom_site_adp_type
_atom_site_occupancy
_atom_site_site_symmetry_order
_atom_site_calc_flag
_atom_site_refinement_flags_posn
_atom_site_refinement_flags_adp
_atom_site_refinement_flags_occupancy
_atom_site_disorder_assembly
_atom_site_disorder_group
N2 N 0.27913(10) 0.30076(12) 0.63287(5) 0.0276(3) Uani 1 1 d . . . . .
N3 N 0.39438(10) 0.35877(12) 0.69941(5) 0.0272(3) Uani 1 1 d . . . . .
N1 N 0.57681(11) 0.17361(15) 0.58339(6) 0.0388(4) Uani 1 1 d . . . . .
C25 C 0.49506(12) 0.38564(14) 0.73306(6) 0.0264(3) Uani 1 1 d . . . . .
C13 C 0.19296(11) 0.14131(15) 0.56969(6) 0.0274(3) Uani 1 1 d . . . . .
C2 C 0.54045(12) 0.08703(15) 0.54111(6) 0.0293(3) Uani 1 1 d . . . . .
C18 C 0.22999(12) 0.26349(15) 0.57746(6) 0.0275(3) Uani 1 1 d . . . . .
C3 C 0.58335(12) -0.03301(15) 0.54004(7) 0.0300(3) Uani 1 1 d . . . . .
H3 H 0.640449 -0.056373 0.567564 0.036 Uiso 1 1 calc R . . . .
C30 C 0.54426(13) 0.50169(15) 0.72684(7) 0.0311(4) Uani 1 1 d . . . . .
C15 C 0.13982(13) 0.19474(17) 0.47131(7) 0.0341(4) Uani 1 1 d . . . . .
H15 H 0.110000 0.170428 0.434405 0.041 Uiso 1 1 calc R . . . .
C17 C 0.22052(13) 0.35300(16) 0.53436(7) 0.0348(4) Uani 1 1 d . . . . .
C24 C 0.38913(12) 0.30890(14) 0.64573(6) 0.0256(3) Uani 1 1 d . . . . .
C1 C 0.45609(12) 0.11856(15) 0.50056(7) 0.0298(3) Uani 1 1 d . . . . .
H1A H 0.425325 0.199610 0.500792 0.036 Uiso 1 1 calc R . . . .
C9 C 0.76984(13) 0.16392(16) 0.56529(7) 0.0322(4) Uani 1 1 d . . . . .
H9 H 0.754486 0.108350 0.534200 0.039 Uiso 1 1 calc R . . . .
C4 C 0.68507(12) 0.20600(15) 0.59661(6) 0.0283(3) Uani 1 1 d . . . . .
C26 C 0.53811(13) 0.29500(15) 0.77078(7) 0.0301(3) Uani 1 1 d . . . . .
C14 C 0.14712(12) 0.10935(16) 0.51547(6) 0.0304(3) Uani 1 1 d . . . . .
H14 H 0.120405 0.027327 0.508740 0.036 Uiso 1 1 calc R . . . .
C16 C 0.17569(14) 0.31536(17) 0.48057(7) 0.0371(4) Uani 1 1 d . . . . .
H16 H 0.169773 0.373461 0.449949 0.044 Uiso 1 1 calc R . . . .
C27 C 0.63506(14) 0.32335(17) 0.80317(7) 0.0358(4) Uani 1 1 d . . . . .
H27 H 0.667367 0.262956 0.828758 0.043 Uiso 1 1 calc R . . . .
C10 C 0.20480(12) 0.04556(16) 0.61736(7) 0.0319(4) Uani 1 1 d . . . . .
H10 H 0.211906 0.092307 0.654350 0.038 Uiso 1 1 calc R . . . .
C28 C 0.68457(14) 0.43737(18) 0.79863(7) 0.0388(4) Uani 1 1 d . . . . .
H28 H 0.749837 0.455371 0.821523 0.047 Uiso 1 1 calc R . . . .
C5 C 0.71081(14) 0.28698(16) 0.64213(7) 0.0353(4) Uani 1 1 d . . . . .
H5 H 0.654724 0.315948 0.664561 0.042 Uiso 1 1 calc R . . . .
C29 C 0.64003(14) 0.52576(16) 0.76104(7) 0.0365(4) Uani 1 1 d . . . . .
H29 H 0.675047 0.604105 0.758396 0.044 Uiso 1 1 calc R . . . .
C8 C 0.87591(14) 0.20221(18) 0.57902(8) 0.0401(4) Uani 1 1 d . . . . .
H8 H 0.932875 0.172125 0.557476 0.048 Uiso 1 1 calc R . . . .
C31 C 0.48430(15) 0.16880(16) 0.77584(8) 0.0392(4) Uani 1 1 d . . . . .
H31 H 0.405345 0.178318 0.762741 0.047 Uiso 1 1 calc R . . . .
C23 C 0.29262(14) 0.38084(19) 0.71870(7) 0.0426(4) Uani 1 1 d . . . . .
H23 H 0.277389 0.415140 0.754601 0.051 Uiso 1 1 calc R . . . .
C22 C 0.21989(14) 0.3443(2) 0.67673(7) 0.0436(5) Uani 1 1 d . . . . .
H22 H 0.142622 0.347499 0.676951 0.052 Uiso 1 1 calc R . . . .
C34 C 0.49715(16) 0.59830(17) 0.68486(8) 0.0427(4) Uani 1 1 d . . . . .
H34 H 0.449587 0.552685 0.655310 0.051 Uiso 0.5 1 calc R . P A 1
H34A H 0.418675 0.579680 0.673622 0.051 Uiso 0.5 1 calc R . P B 2
C6 C 0.81703(15) 0.32533(18) 0.65485(8) 0.0444(4) Uani 1 1 d . . . . .
H6 H 0.833142 0.381464 0.685652 0.053 Uiso 1 1 calc R . . . .
C7 C 0.89999(15) 0.2834(2) 0.62352(9) 0.0482(5) Uani 1 1 d . . . . .
H7 H 0.972978 0.310150 0.632527 0.058 Uiso 1 1 calc R . . . .
C19 C 0.25399(18) 0.48756(18) 0.54448(8) 0.0509(5) Uani 1 1 d . . . . .
H19 H 0.278232 0.497212 0.585953 0.061 Uiso 1 1 calc R . . . .
C32 C 0.53360(18) 0.07438(18) 0.73651(8) 0.0495(5) Uani 1 1 d . . . . .
H32A H 0.525414 0.104594 0.696957 0.074 Uiso 1 1 calc GR . . . .
H32B H 0.495728 -0.005423 0.739085 0.074 Uiso 1 1 calc GR . . . .
H32C H 0.611292 0.063345 0.748239 0.074 Uiso 1 1 calc GR . . . .
C12 C 0.10621(17) -0.0383(2) 0.61908(10) 0.0599(6) Uani 1 1 d . . . . .
H12A H 0.040879 0.012423 0.622933 0.090 Uiso 1 1 calc GR . . . .
H12B H 0.116674 -0.094912 0.651814 0.090 Uiso 1 1 calc GR . . . .
H12C H 0.097214 -0.086740 0.583608 0.090 Uiso 1 1 calc GR . . . .
C33 C 0.4905(2) 0.1205(2) 0.83709(9) 0.0671(7) Uani 1 1 d . . . . .
H33A H 0.566585 0.101346 0.849649 0.101 Uiso 1 1 calc GR . . . .
H33B H 0.446187 0.045000 0.838824 0.101 Uiso 1 1 calc GR . . . .
H33C H 0.462749 0.184080 0.862210 0.101 Uiso 1 1 calc GR . . . .
C11 C 0.30809(19) -0.0282(3) 0.61383(10) 0.0725(8) Uani 1 1 d . . . . .
H11A H 0.303949 -0.075824 0.578076 0.109 Uiso 1 1 calc GR . . . .
H11B H 0.317046 -0.085351 0.646411 0.109 Uiso 1 1 calc GR . . . .
H11C H 0.370605 0.028626 0.614688 0.109 Uiso 1 1 calc GR . . . .
C21 C 0.1577(2) 0.5749(2) 0.53090(11) 0.0692(7) Uani 1 1 d . . . . .
H21A H 0.138045 0.574703 0.489578 0.104 Uiso 1 1 calc GR . . . .
H21B H 0.177948 0.659404 0.543306 0.104 Uiso 1 1 calc GR . . . .
H21C H 0.095122 0.546844 0.551107 0.104 Uiso 1 1 calc GR . . . .
C20 C 0.3484(2) 0.5225(3) 0.51016(17) 0.0979(11) Uani 1 1 d . . . . .
H20A H 0.411768 0.470693 0.522056 0.147 Uiso 1 1 calc GR . . . .
H20B H 0.366810 0.610234 0.516753 0.147 Uiso 1 1 calc GR . . . .
H20C H 0.327978 0.509140 0.469378 0.147 Uiso 1 1 calc GR . . . .
C36' C 0.4202(5) 0.6830(5) 0.7181(2) 0.0743(16) Uani 0.5 1 d . . P C 1
H36A H 0.360132 0.633030 0.731157 0.111 Uiso 0.5 1 calc GR . P C 1
H36B H 0.390486 0.749323 0.692798 0.111 Uiso 0.5 1 calc GR . P C 1
H36C H 0.461672 0.719903 0.751285 0.111 Uiso 0.5 1 calc GR . P C 1
C35' C 0.5739(4) 0.6694(4) 0.6545(2) 0.0573(12) Uani 0.5 1 d . . P C 1
H35A H 0.615782 0.724408 0.681311 0.086 Uiso 0.5 1 calc GR . P C 1
H35B H 0.534286 0.719446 0.624736 0.086 Uiso 0.5 1 calc GR . P C 1
H35C H 0.623911 0.612692 0.636704 0.086 Uiso 0.5 1 calc GR . P C 1
C36 C 0.5097(6) 0.7335(4) 0.7080(2) 0.0784(17) Uani 0.5 1 d . . P C 2
H36D H 0.471087 0.741654 0.742908 0.118 Uiso 0.5 1 calc GR . P C 2
H36E H 0.478507 0.791778 0.679009 0.118 Uiso 0.5 1 calc GR . P C 2
H36F H 0.587236 0.752297 0.716598 0.118 Uiso 0.5 1 calc GR . P C 2
C35 C 0.5651(5) 0.5977(6) 0.6307(2) 0.0682(14) Uani 0.5 1 d . . P C 2
H35D H 0.641763 0.615982 0.642271 0.102 Uiso 0.5 1 calc GR . P C 2
H35E H 0.536198 0.660971 0.603522 0.102 Uiso 0.5 1 calc GR . P C 2
H35F H 0.559711 0.515611 0.612477 0.102 Uiso 0.5 1 calc GR . P C 2
H1 H 0.5276(16) 0.2190(19) 0.5991(8) 0.043(5) Uiso 1 1 d . . . . .

loop_
_atom_site_aniso_label
_atom_site_aniso_U_11
_atom_site_aniso_U_22
_atom_site_aniso_U_33
_atom_site_aniso_U_23
_atom_site_aniso_U_13
_atom_site_aniso_U_12
N2 0.0239(6) 0.0313(7) 0.0267(6) -0.0061(5) -0.0035(5) 0.0049(5)
N3 0.0256(6) 0.0284(7) 0.0270(6) -0.0065(5) -0.0029(5) 0.0042(5)
N1 0.0227(7) 0.0467(9) 0.0468(8) -0.0257(7) 0.0011(6) 0.0008(6)
C25 0.0280(8) 0.0263(8) 0.0241(7) -0.0074(6) -0.0023(6) 0.0036(6)
C13 0.0182(7) 0.0353(9) 0.0287(7) -0.0043(6) 0.0017(6) 0.0025(6)
C2 0.0215(7) 0.0358(9) 0.0311(8) -0.0115(7) 0.0049(6) -0.0045(6)
C18 0.0212(7) 0.0345(8) 0.0262(7) -0.0058(6) -0.0027(5) 0.0047(6)
C3 0.0224(7) 0.0373(9) 0.0300(8) -0.0058(7) -0.0001(6) 0.0002(7)
C30 0.0356(9) 0.0270(8) 0.0306(8) -0.0048(6) 0.0007(6) 0.0036(7)
C15 0.0272(8) 0.0477(10) 0.0266(8) -0.0070(7) -0.0036(6) 0.0018(7)
C17 0.0334(9) 0.0349(9) 0.0345(8) -0.0020(7) -0.0070(7) 0.0060(7)
C24 0.0263(7) 0.0225(7) 0.0272(7) -0.0032(6) -0.0030(6) 0.0019(6)
C1 0.0242(7) 0.0296(8) 0.0358(8) -0.0058(7) 0.0041(6) -0.0009(6)
C9 0.0266(8) 0.0326(8) 0.0368(8) -0.0067(7) -0.0014(6) 0.0011(7)
C4 0.0254(7) 0.0274(8) 0.0313(8) -0.0031(6) -0.0034(6) 0.0010(6)
C26 0.0311(8) 0.0286(8) 0.0299(8) -0.0041(6) -0.0015(6) 0.0046(7)
C14 0.0227(7) 0.0376(9) 0.0308(8) -0.0087(7) 0.0015(6) -0.0020(7)
C16 0.0366(9) 0.0421(10) 0.0312(8) 0.0017(7) -0.0061(7) 0.0041(8)
C27 0.0365(9) 0.0391(10) 0.0305(8) -0.0003(7) -0.0065(7) 0.0061(7)
C10 0.0289(8) 0.0383(9) 0.0282(8) -0.0022(7) 0.0011(6) -0.0029(7)
C28 0.0347(9) 0.0455(10) 0.0345(9) -0.0103(8) -0.0087(7) -0.0009(8)
C5 0.0350(9) 0.0341(9) 0.0361(9) -0.0084(7) -0.0016(7) -0.0010(7)
C29 0.0370(9) 0.0317(9) 0.0403(9) -0.0085(7) -0.0014(7) -0.0059(7)
C8 0.0256(8) 0.0436(10) 0.0507(10) -0.0025(8) -0.0006(7) -0.0001(7)
C31 0.0411(10) 0.0261(8) 0.0491(10) 0.0019(7) -0.0055(8) 0.0019(7)
C23 0.0316(9) 0.0611(12) 0.0347(9) -0.0201(8) -0.0003(7) 0.0115(8)
C22 0.0254(8) 0.0662(13) 0.0386(9) -0.0189(9) -0.0010(7) 0.0111(8)
C34 0.0510(11) 0.0301(9) 0.0456(10) 0.0032(8) -0.0067(8) 0.0023(8)
C6 0.0436(10) 0.0453(11) 0.0422(10) -0.0120(8) -0.0116(8) -0.0090(8)
C7 0.0282(9) 0.0564(12) 0.0578(12) -0.0053(10) -0.0109(8) -0.0106(8)
C19 0.0726(14) 0.0332(10) 0.0430(10) 0.0011(8) -0.0211(9) 0.0024(9)
C32 0.0724(14) 0.0297(9) 0.0439(10) -0.0042(8) -0.0119(9) 0.0016(9)
C12 0.0459(12) 0.0646(14) 0.0676(14) 0.0234(12) -0.0059(10) -0.0167(11)
C33 0.117(2) 0.0327(10) 0.0530(12) 0.0015(9) 0.0185(13) -0.0131(12)
C11 0.0565(13) 0.096(2) 0.0673(14) 0.0449(14) 0.0197(11) 0.0362(13)
C21 0.0989(19) 0.0408(12) 0.0682(15) 0.0016(11) 0.0081(13) 0.0200(13)
C20 0.0624(16) 0.0474(14) 0.186(3) -0.0197(18) 0.0226(19) -0.0186(13)
C36' 0.090(4) 0.046(3) 0.091(4) 0.032(3) 0.027(3) 0.036(3)
C35' 0.083(3) 0.037(2) 0.051(3) 0.004(2) 0.001(2) -0.018(2)
C36 0.116(5) 0.039(3) 0.075(3) -0.002(2) -0.023(3) 0.026(3)
C35 0.080(3) 0.069(4) 0.056(3) 0.028(3) 0.008(3) 0.014(3)

loop_
_atom_type_symbol
_atom_type_description
_atom_type_scat_dispersion_real
_atom_type_scat_dispersion_imag
_atom_type_scat_source
C C 0.0181 0.0091 'International Tables Vol C Tables 4.2.6.8 and 6.1.1.4'
H H 0.0000 0.0000 'International Tables Vol C Tables 4.2.6.8 and 6.1.1.4'
N N 0.0311 0.0180 'International Tables Vol C Tables 4.2.6.8 and 6.1.1.4'

loop_
_geom_angle_atom_site_label_1
_geom_angle_atom_site_label_2
_geom_angle_atom_site_label_3
_geom_angle
_geom_angle_site_symmetry_1
_geom_angle_site_symmetry_3
_geom_angle_publ_flag
C24 N2 C18 123.71(12) . . ?
C24 N2 C22 112.42(13) . . ?
C22 N2 C18 123.56(13) . . ?
C24 N3 C25 124.09(12) . . ?
C24 N3 C23 112.86(13) . . ?
C23 N3 C25 123.05(13) . . ?
C2 N1 H1 118.0(13) . . ?
C4 N1 C2 124.83(14) . . ?
C4 N1 H1 116.5(13) . . ?
C30 C25 N3 118.71(13) . . ?
C26 C25 N3 118.33(14) . . ?
C26 C25 C30 122.96(14) . . ?
C18 C13 C10 121.98(13) . . ?
C14 C13 C18 117.11(15) . . ?
C14 C13 C10 120.89(15) . . ?
C3 C2 N1 121.64(15) . . ?
C1 C2 N1 119.92(15) . . ?
C1 C2 C3 118.37(14) . . ?
C13 C18 N2 119.14(14) . . ?
C17 C18 N2 117.74(14) . . ?
C17 C18 C13 123.12(14) . . ?
C2 C3 H3 119.5 . . ?
C1 C3 C2 120.95(15) 3_656 . ?
C1 C3 H3 119.5 3_656 . ?
C25 C30 C34 122.18(15) . . ?
C29 C30 C25 117.22(15) . . ?
C29 C30 C34 120.61(16) . . ?
C14 C15 H15 119.8 . . ?
C14 C15 C16 120.31(15) . . ?
C16 C15 H15 119.8 . . ?
C18 C17 C16 117.35(16) . . ?
C18 C17 C19 122.57(15) . . ?
C16 C17 C19 120.06(16) . . ?
N3 C24 N2 101.87(12) . . ?
C2 C1 H1A 119.7 . . ?
C3 C1 C2 120.68(15) 3_656 . ?
C3 C1 H1A 119.7 3_656 . ?
C4 C9 H9 119.7 . . ?
C8 C9 H9 119.7 . . ?
C8 C9 C4 120.64(15) . . ?
N1 C4 C9 122.87(14) . . ?
N1 C4 C5 119.06(14) . . ?
C9 C4 C5 118.05(14) . . ?
C25 C26 C27 117.34(15) . . ?
C25 C26 C31 121.90(14) . . ?
C27 C26 C31 120.74(15) . . ?
C13 C14 H14 119.4 . . ?
C15 C14 C13 121.20(16) . . ?
C15 C14 H14 119.4 . . ?
C15 C16 C17 120.86(16) . . ?
C15 C16 H16 119.6 . . ?
C17 C16 H16 119.6 . . ?
C26 C27 H27 119.5 . . ?
C28 C27 C26 121.07(16) . . ?
C28 C27 H27 119.5 . . ?
C13 C10 H10 107.1 . . ?
C12 C10 C13 113.06(14) . . ?
C12 C10 H10 107.1 . . ?
C11 C10 C13 110.57(14) . . ?
C11 C10 H10 107.1 . . ?
C11 C10 C12 111.57(19) . . ?
C27 C28 H28 119.8 . . ?
C27 C28 C29 120.44(15) . . ?
C29 C28 H28 119.8 . . ?
C4 C5 H5 119.7 . . ?
C6 C5 C4 120.53(16) . . ?
C6 C5 H5 119.7 . . ?
C30 C29 H29 119.5 . . ?
C28 C29 C30 120.96(16) . . ?
C28 C29 H29 119.5 . . ?
C9 C8 H8 119.6 . . ?
C7 C8 C9 120.73(17) . . ?
C7 C8 H8 119.6 . . ?
C26 C31 H31 107.6 . . ?
C26 C31 C32 110.64(15) . . ?
C26 C31 C33 112.80(15) . . ?
C32 C31 H31 107.6 . . ?
C33 C31 H31 107.6 . . ?
C33 C31 C32 110.38(16) . . ?
N3 C23 H23 126.9 . . ?
C22 C23 N3 106.23(14) . . ?
C22 C23 H23 126.9 . . ?
N2 C22 H22 126.7 . . ?
C23 C22 N2 106.61(15) . . ?
C23 C22 H22 126.7 . . ?
C30 C34 H34 106.7 . . ?
C30 C34 H34A 110.3 . . ?
C30 C34 C36' 106.9(2) . . ?
C30 C34 C36 113.1(2) . . ?
C30 C34 C35 108.8(2) . . ?
C36' C34 H34 106.7 . . ?
C35' C34 C30 116.9(3) . . ?
C35' C34 H34 106.7 . . ?
C35' C34 C36' 112.3(3) . . ?
C36 C34 H34A 110.3 . . ?
C36 C34 C35 104.0(4) . . ?
C35 C34 H34A 110.3 . . ?
C5 C6 H6 119.6 . . ?
C7 C6 C5 120.86(17) . . ?
C7 C6 H6 119.6 . . ?
C8 C7 C6 119.17(16) . . ?
C8 C7 H7 120.4 . . ?
C6 C7 H7 120.4 . . ?
C17 C19 H19 107.9 . . ?
C17 C19 C21 110.98(18) . . ?
C21 C19 H19 107.9 . . ?
C20 C19 C17 111.35(18) . . ?
C20 C19 H19 107.9 . . ?
C20 C19 C21 110.6(2) . . ?
C31 C32 H32A 109.5 . . ?
C31 C32 H32B 109.5 . . ?
C31 C32 H32C 109.5 . . ?
H32A C32 H32B 109.5 . . ?
H32A C32 H32C 109.5 . . ?
H32B C32 H32C 109.5 . . ?
C10 C12 H12A 109.5 . . ?
C10 C12 H12B 109.5 . . ?
C10 C12 H12C 109.5 . . ?
H12A C12 H12B 109.5 . . ?
H12A C12 H12C 109.5 . . ?
H12B C12 H12C 109.5 . . ?
C31 C33 H33A 109.5 . . ?
C31 C33 H33B 109.5 . . ?
C31 C33 H33C 109.5 . . ?
H33A C33 H33B 109.5 . . ?
H33A C33 H33C 109.5 . . ?
H33B C33 H33C 109.5 . . ?
C10 C11 H11A 109.5 . . ?
C10 C11 H11B 109.5 . . ?
C10 C11 H11C 109.5 . . ?
H11A C11 H11B 109.5 . . ?
H11A C11 H11C 109.5 . . ?
H11B C11 H11C 109.5 . . ?
C19 C21 H21A 109.5 . . ?
C19 C21 H21B 109.5 . . ?
C19 C21 H21C 109.5 . . ?
H21A C21 H21B 109.5 . . ?
H21A C21 H21C 109.5 . . ?
H21B C21 H21C 109.5 . . ?
C19 C20 H20A 109.5 . . ?
C19 C20 H20B 109.5 . . ?
C19 C20 H20C 109.5 . . ?
H20A C20 H20B 109.5 . . ?
H20A C20 H20C 109.5 . . ?
H20B C20 H20C 109.5 . . ?
C34 C36' H36A 109.5 . . ?
C34 C36' H36B 109.5 . . ?
C34 C36' H36C 109.5 . . ?
H36A C36' H36B 109.5 . . ?
H36A C36' H36C 109.5 . . ?
H36B C36' H36C 109.5 . . ?
C34 C35' H35A 109.5 . . ?
C34 C35' H35B 109.5 . . ?
C34 C35' H35C 109.5 . . ?
H35A C35' H35B 109.5 . . ?
H35A C35' H35C 109.5 . . ?
H35B C35' H35C 109.5 . . ?
C34 C36 H36D 109.5 . . ?
C34 C36 H36E 109.5 . . ?
C34 C36 H36F 109.5 . . ?
H36D C36 H36E 109.5 . . ?
H36D C36 H36F 109.5 . . ?
H36E C36 H36F 109.5 . . ?
C34 C35 H35D 109.5 . . ?
C34 C35 H35E 109.5 . . ?
C34 C35 H35F 109.5 . . ?
H35D C35 H35E 109.5 . . ?
H35D C35 H35F 109.5 . . ?
H35E C35 H35F 109.5 . . ?

loop_
_geom_bond_atom_site_label_1
_geom_bond_atom_site_label_2
_geom_bond_distance
_geom_bond_site_symmetry_2
_geom_bond_publ_flag
N2 C18 1.4464(18) . ?
N2 C24 1.3645(19) . ?
N2 C22 1.385(2) . ?
N3 C25 1.4445(18) . ?
N3 C24 1.3643(19) . ?
N3 C23 1.381(2) . ?
N1 C2 1.407(2) . ?
N1 C4 1.387(2) . ?
N1 H1 0.88(2) . ?
C25 C30 1.399(2) . ?
C25 C26 1.393(2) . ?
C13 C18 1.398(2) . ?
C13 C14 1.393(2) . ?
C13 C10 1.518(2) . ?
C2 C3 1.395(2) . ?
C2 C1 1.394(2) . ?
C18 C17 1.393(2) . ?
C3 H3 0.9500 . ?
C3 C1 1.384(2) 3_656 ?
C30 C29 1.396(2) . ?
C30 C34 1.515(2) . ?
C15 H15 0.9500 . ?
C15 C14 1.381(2) . ?
C15 C16 1.382(3) . ?
C17 C16 1.396(2) . ?
C17 C19 1.518(3) . ?
C1 H1A 0.9500 . ?
C9 H9 0.9500 . ?
C9 C4 1.394(2) . ?
C9 C8 1.381(2) . ?
C4 C5 1.395(2) . ?
C26 C27 1.396(2) . ?
C26 C31 1.518(2) . ?
C14 H14 0.9500 . ?
C16 H16 0.9500 . ?
C27 H27 0.9500 . ?
C27 C28 1.376(3) . ?
C10 H10 1.0000 . ?
C10 C12 1.513(2) . ?
C10 C11 1.503(3) . ?
C28 H28 0.9500 . ?
C28 C29 1.380(3) . ?
C5 H5 0.9500 . ?
C5 C6 1.379(2) . ?
C29 H29 0.9500 . ?
C8 H8 0.9500 . ?
C8 C7 1.374(3) . ?
C31 H31 1.0000 . ?
C31 C32 1.527(3) . ?
C31 C33 1.523(3) . ?
C23 H23 0.9500 . ?
C23 C22 1.337(2) . ?
C22 H22 0.9500 . ?
C34 H34 1.0000 . ?
C34 H34A 1.0000 . ?
C34 C36' 1.563(5) . ?
C34 C35' 1.443(5) . ?
C34 C36 1.555(5) . ?
C34 C35 1.571(5) . ?
C6 H6 0.9500 . ?
C6 C7 1.376(3) . ?
C7 H7 0.9500 . ?
C19 H19 1.0000 . ?
C19 C21 1.525(3) . ?
C19 C20 1.508(4) . ?
C32 H32A 0.9800 . ?
C32 H32B 0.9800 . ?
C32 H32C 0.9800 . ?
C12 H12A 0.9800 . ?
C12 H12B 0.9800 . ?
C12 H12C 0.9800 . ?
C33 H33A 0.9800 . ?
C33 H33B 0.9800 . ?
C33 H33C 0.9800 . ?
C11 H11A 0.9800 . ?
C11 H11B 0.9800 . ?
C11 H11C 0.9800 . ?
C21 H21A 0.9800 . ?
C21 H21B 0.9800 . ?
C21 H21C 0.9800 . ?
C20 H20A 0.9800 . ?
C20 H20B 0.9800 . ?
C20 H20C 0.9800 . ?
C36' H36A 0.9800 . ?
C36' H36B 0.9800 . ?
C36' H36C 0.9800 . ?
C35' H35A 0.9800 . ?
C35' H35B 0.9800 . ?
C35' H35C 0.9800 . ?
C36 H36D 0.9800 . ?
C36 H36E 0.9800 . ?
C36 H36F 0.9800 . ?
C35 H35D 0.9800 . ?
C35 H35E 0.9800 . ?
C35 H35F 0.9800 . ?
